data_7152613
loop_
_publ_author_name
'Iaroshenko, Viktor O.'
'Savych, Iryna'
'Villinger, Alexander'
'Sosnovskikh, Vyacheslav Ya'
'Langer, Peter'

_publ_section_title
;
 Reactions of 3-acylchromones with dimethyl 1,3-acetonedicarboxylate and
 1,3-diphenylacetone: one-pot synthesis of functionalized
 2-hydroxybenzophenones, 6H-benzo[c]chromenes and benzo[c]coumarins.
;
_journal_issue 47
_journal_name_full 'Organic &amp; biomolecular chemistry'
_journal_page_first 9344
_journal_page_last 9348
_journal_paper_doi 10.1039/c2ob07020k
_journal_volume 10
_journal_year 2012
_chemical_formula_moiety 'C22 H13 N O8'
_chemical_formula_sum 'C22 H13 N O8'
_chemical_formula_weight 419.33
_chemical_name_systematic
;
?
;
_space_group_IT_number 2
_symmetry_cell_setting triclinic
_symmetry_Int_Tables_number 2
_symmetry_space_group_name_Hall '-P 1'
_symmetry_space_group_name_H-M 'P -1'
_atom_sites_solution_hydrogens geom
_atom_sites_solution_primary direct
_atom_sites_solution_secondary difmap
_audit_creation_method SHELXL-97
_cell_angle_alpha 87.360(2)
_cell_angle_beta 71.9960(10)
_cell_angle_gamma 77.0730(10)
_cell_formula_units_Z 2
_cell_length_a 8.6996(3)
_cell_length_b 9.4687(3)
_cell_length_c 11.8581(4)
_cell_measurement_reflns_used 9373
_cell_measurement_temperature 173(2)
_cell_measurement_theta_max 65.088
_cell_measurement_theta_min 4.415
_cell_volume 905.14(5)
_computing_cell_refinement 'Bruker Apex V7.51A'
_computing_data_collection 'Bruker Apex V7.51A'
_computing_data_reduction 'Bruker SAINT'
_computing_molecular_graphics 'ORTEP-3v2.01 (Farrugia, 1997)'
_computing_publication_material SHELXL-97
_computing_structure_refinement 'SHELXL-97 (Sheldrick, 1997)'
_computing_structure_solution 'SHELXS-97 (Sheldrick, 1997)'
_diffrn_ambient_temperature 173(2)
_diffrn_measured_fraction_theta_full 0.994
_diffrn_measured_fraction_theta_max 0.994
_diffrn_measurement_device_type 'Bruker-Nonius Apex-X8-CCD-diffractometer'
_diffrn_measurement_method 'phi and omega scans'
_diffrn_radiation_monochromator graphite
_diffrn_radiation_source 'sealed tube'
_diffrn_radiation_type MoK\a
_diffrn_radiation_wavelength 0.71073
_diffrn_reflns_av_R_equivalents 0.0226
_diffrn_reflns_av_sigmaI/netI 0.0250
_diffrn_reflns_limit_h_max 13
_diffrn_reflns_limit_h_min -12
_diffrn_reflns_limit_k_max 14
_diffrn_reflns_limit_k_min -14
_diffrn_reflns_limit_l_max 17
_diffrn_reflns_limit_l_min -17
_diffrn_reflns_number 23897
_diffrn_reflns_theta_full 32.50
_diffrn_reflns_theta_max 32.50
_diffrn_reflns_theta_min 2.21
_exptl_absorpt_coefficient_mu 0.119
_exptl_absorpt_correction_T_max 0.9882
_exptl_absorpt_correction_T_min 0.9493
_exptl_absorpt_correction_type multi-scan
_exptl_absorpt_process_details '(SADABS; Sheldrick, 2004)'
_exptl_crystal_colour colourless
_exptl_crystal_density_diffrn 1.539
_exptl_crystal_density_method 'not measured'
_exptl_crystal_description block
_exptl_crystal_F_000 432
_exptl_crystal_size_max 0.44
_exptl_crystal_size_mid 0.13
_exptl_crystal_size_min 0.10
_refine_diff_density_max 0.376
_refine_diff_density_min -0.283
_refine_diff_density_rms 0.053
_refine_ls_extinction_method none
_refine_ls_goodness_of_fit_ref 1.043
_refine_ls_hydrogen_treatment mixed
_refine_ls_matrix_type full
_refine_ls_number_parameters 285
_refine_ls_number_reflns 6501
_refine_ls_number_restraints 0
_refine_ls_restrained_S_all 1.043
_refine_ls_R_factor_all 0.0571
_refine_ls_R_factor_gt 0.0453
_refine_ls_shift/su_max 0.001
_refine_ls_shift/su_mean 0.000
_refine_ls_structure_factor_coef Fsqd
_refine_ls_weighting_details 'calc w=1/[\s^2^(Fo^2^)+(0.0599P)^2^+0.2248P] where P=(Fo^2^+2Fc^2^)/3'
_refine_ls_weighting_scheme calc
_refine_ls_wR_factor_gt 0.1158
_refine_ls_wR_factor_ref 0.1239
_reflns_number_gt 5352
_reflns_number_total 6501
_reflns_threshold_expression >2\s(I)
_cod_data_source_file c2ob07020k.txt
_cod_data_source_block av_is149
_cod_database_code 7152613

loop_
_symmetry_equiv_pos_as_xyz
'x, y, z'
'-x, -y, -z'

loop_
_atom_site_label
_atom_site_type_symbol
_atom_site_fract_x
_atom_site_fract_y
_atom_site_fract_z
_atom_site_U_iso_or_equiv
_atom_site_adp_type
_atom_site_occupancy
_atom_site_symmetry_multiplicity
_atom_site_calc_flag
_atom_site_refinement_flags
O5 O 0.77520(14) 0.64166(10) 0.26939(9) 0.0411(2) Uani 1 1 d .
O1 O 0.59483(9) 1.28706(8) 0.50570(7) 0.02386(16) Uani 1 1 d .
C8 C 0.63847(15) 1.41557(12) 0.65225(11) 0.0293(2) Uani 1 1 d .
H8 H 0.5767 1.5008 0.6280 0.035 Uiso 1 1 calc R
O2 O 0.56919(10) 1.18955(9) 0.35142(7) 0.02496(16) Uani 1 1 d .
O6 O 1.06047(9) 0.79893(8) 0.67855(7) 0.02179(15) Uani 1 1 d .
O7 O 1.10396(11) 0.76401(10) 0.95380(8) 0.0338(2) Uani 1 1 d .
O8 O 1.05539(11) 0.96851(10) 0.86740(8) 0.03094(19) Uani 1 1 d .
O3 O 0.65739(10) 0.91828(9) 0.30895(7) 0.02334(16) Uani 1 1 d .
O4 O 0.89734(16) 0.51665(10) 0.39261(10) 0.0471(3) Uani 1 1 d .
C15 C 0.8093(2) 0.50753(15) 0.20298(14) 0.0489(4) Uani 1 1 d .
H15A H 0.9293 0.4742 0.1669 0.073 Uiso 1 1 calc R
H15B H 0.7556 0.5239 0.1406 0.073 Uiso 1 1 calc R
H15C H 0.7662 0.4338 0.2565 0.073 Uiso 1 1 calc R
C14 C 0.82901(13) 0.63001(12) 0.36316(9) 0.02252(19) Uani 1 1 d .
C11 C 0.79870(12) 0.76927(10) 0.42876(8) 0.01816(17) Uani 1 1 d .
C10 C 0.71923(11) 0.90542(11) 0.40012(8) 0.01710(17) Uani 1 1 d .
C2 C 0.70445(11) 1.02895(10) 0.46984(8) 0.01680(16) Uani 1 1 d .
C1 C 0.62213(11) 1.16957(11) 0.43693(9) 0.01929(18) Uani 1 1 d .
C9 C 0.66289(12) 1.28235(11) 0.59713(9) 0.02166(19) Uani 1 1 d .
C7 C 0.70557(16) 1.42174(13) 0.74279(12) 0.0312(2) Uani 1 1 d .
H7 H 0.6886 1.5116 0.7823 0.037 Uiso 1 1 calc R
C3 C 0.76571(11) 1.01813(10) 0.56809(8) 0.01681(17) Uani 1 1 d .
C13 C 0.84139(11) 0.87904(10) 0.59635(8) 0.01725(17) Uani 1 1 d .
C16 C 0.91185(11) 0.84193(10) 0.69793(8) 0.01714(17) Uani 1 1 d .
C17 C 0.79605(11) 0.84046(10) 0.82097(8) 0.01762(17) Uani 1 1 d .
C18 C 0.84964(12) 0.83708(11) 0.92130(9) 0.01945(18) Uani 1 1 d .
C19 C 0.74936(14) 0.82042(13) 1.03436(10) 0.0257(2) Uani 1 1 d .
H19 H 0.7894 0.8188 1.1005 0.031 Uiso 1 1 calc R
C20 C 0.58858(15) 0.80606(14) 1.04964(10) 0.0298(2) Uani 1 1 d .
H20 H 0.5180 0.7945 1.1269 0.036 Uiso 1 1 calc R
C21 C 0.53072(14) 0.80854(14) 0.95299(11) 0.0286(2) Uani 1 1 d .
H21 H 0.4208 0.7986 0.9640 0.034 Uiso 1 1 calc R
C22 C 0.63422(12) 0.82567(12) 0.83922(9) 0.02244(19) Uani 1 1 d .
H22 H 0.5938 0.8273 0.7733 0.027 Uiso 1 1 calc R
N1 N 1.01666(11) 0.85738(10) 0.91172(8) 0.02284(18) Uani 1 1 d .
C12 C 0.85864(12) 0.76001(11) 0.52560(9) 0.01903(17) Uani 1 1 d .
H12 H 0.9140 0.6678 0.5442 0.023 Uiso 1 1 calc R
C4 C 0.75035(11) 1.15329(11) 0.63009(9) 0.01819(17) Uani 1 1 d .
C5 C 0.82109(13) 1.16524(11) 0.72020(9) 0.02156(19) Uani 1 1 d .
H5 H 0.8862 1.0810 0.7430 0.026 Uiso 1 1 calc R
C6 C 0.79806(14) 1.29646(12) 0.77633(10) 0.0263(2) Uani 1 1 d .
H6 H 0.8454 1.3012 0.8379 0.032 Uiso 1 1 calc R
H1 H 0.616(2) 1.020(2) 0.3052(17) 0.056(5) Uiso 1 1 d .

loop_
_atom_site_aniso_label
_atom_site_aniso_U_11
_atom_site_aniso_U_22
_atom_site_aniso_U_33
_atom_site_aniso_U_23
_atom_site_aniso_U_13
_atom_site_aniso_U_12
O5 0.0766(7) 0.0219(4) 0.0328(5) -0.0064(3) -0.0380(5) 0.0043(4)
O1 0.0283(4) 0.0193(3) 0.0249(4) -0.0001(3) -0.0136(3) 0.0007(3)
C8 0.0367(6) 0.0186(5) 0.0328(6) -0.0018(4) -0.0140(5) -0.0014(4)
O2 0.0282(4) 0.0247(4) 0.0245(4) 0.0037(3) -0.0154(3) -0.0013(3)
O6 0.0205(3) 0.0247(4) 0.0214(3) 0.0003(3) -0.0091(3) -0.0034(3)
O7 0.0349(4) 0.0356(5) 0.0363(5) -0.0015(4) -0.0240(4) 0.0000(3)
O8 0.0377(4) 0.0342(5) 0.0294(4) 0.0015(3) -0.0153(3) -0.0182(4)
O3 0.0304(4) 0.0236(4) 0.0189(3) 0.0003(3) -0.0150(3) -0.0012(3)
O4 0.0825(8) 0.0204(4) 0.0520(6) -0.0055(4) -0.0507(6) 0.0050(4)
C15 0.0907(12) 0.0242(6) 0.0403(8) -0.0102(5) -0.0433(8) 0.0047(6)
C14 0.0299(5) 0.0206(5) 0.0190(4) -0.0007(4) -0.0120(4) -0.0030(4)
C11 0.0219(4) 0.0178(4) 0.0153(4) -0.0005(3) -0.0074(3) -0.0027(3)
C10 0.0182(4) 0.0205(4) 0.0130(4) 0.0015(3) -0.0061(3) -0.0035(3)
C2 0.0180(4) 0.0179(4) 0.0148(4) 0.0019(3) -0.0062(3) -0.0030(3)
C1 0.0184(4) 0.0197(4) 0.0195(4) 0.0024(3) -0.0071(3) -0.0022(3)
C9 0.0241(4) 0.0194(4) 0.0217(5) 0.0005(4) -0.0090(3) -0.0024(3)
C7 0.0415(6) 0.0210(5) 0.0327(6) -0.0053(4) -0.0143(5) -0.0050(4)
C3 0.0172(4) 0.0182(4) 0.0148(4) 0.0010(3) -0.0052(3) -0.0030(3)
C13 0.0195(4) 0.0187(4) 0.0147(4) 0.0011(3) -0.0076(3) -0.0032(3)
C16 0.0216(4) 0.0159(4) 0.0160(4) 0.0001(3) -0.0087(3) -0.0041(3)
C17 0.0213(4) 0.0174(4) 0.0156(4) 0.0013(3) -0.0083(3) -0.0037(3)
C18 0.0236(4) 0.0195(4) 0.0177(4) 0.0003(3) -0.0097(3) -0.0049(3)
C19 0.0343(5) 0.0278(5) 0.0170(4) 0.0012(4) -0.0100(4) -0.0080(4)
C20 0.0322(5) 0.0349(6) 0.0198(5) 0.0038(4) -0.0031(4) -0.0096(4)
C21 0.0234(5) 0.0352(6) 0.0266(5) 0.0032(4) -0.0050(4) -0.0095(4)
C22 0.0227(4) 0.0261(5) 0.0211(5) 0.0035(4) -0.0102(3) -0.0062(4)
N1 0.0264(4) 0.0268(4) 0.0191(4) -0.0038(3) -0.0121(3) -0.0055(3)
C12 0.0235(4) 0.0178(4) 0.0164(4) 0.0013(3) -0.0089(3) -0.0020(3)
C4 0.0196(4) 0.0183(4) 0.0167(4) 0.0004(3) -0.0057(3) -0.0040(3)
C5 0.0254(4) 0.0202(4) 0.0215(5) 0.0013(4) -0.0098(4) -0.0063(3)
C6 0.0328(5) 0.0251(5) 0.0247(5) -0.0019(4) -0.0119(4) -0.0091(4)

loop_
_atom_type_symbol
_atom_type_description
_atom_type_scat_dispersion_real
_atom_type_scat_dispersion_imag
_atom_type_scat_source
C C 0.0033 0.0016 'International Tables Vol C Tables 4.2.6.8 and 6.1.1.4'
H H 0.0000 0.0000 'International Tables Vol C Tables 4.2.6.8 and 6.1.1.4'
N N 0.0061 0.0033 'International Tables Vol C Tables 4.2.6.8 and 6.1.1.4'
O O 0.0106 0.0060 'International Tables Vol C Tables 4.2.6.8 and 6.1.1.4'

loop_
_geom_angle_atom_site_label_1
_geom_angle_atom_site_label_2
_geom_angle_atom_site_label_3
_geom_angle
C14 O5 C15 114.95(9)
C1 O1 C9 121.41(8)
C7 C8 C9 118.81(10)
C7 C8 H8 120.6
C9 C8 H8 120.6
C10 O3 H1 104.0(12)
O5 C15 H15A 109.5
O5 C15 H15B 109.5
H15A C15 H15B 109.5
O5 C15 H15C 109.5
H15A C15 H15C 109.5
H15B C15 H15C 109.5
O4 C14 O5 122.63(10)
O4 C14 C11 122.66(10)
O5 C14 C11 114.71(9)
C12 C11 C10 118.49(9)
C12 C11 C14 115.60(8)
C10 C11 C14 125.90(9)
O3 C10 C11 120.23(9)
O3 C10 C2 120.79(8)
C11 C10 C2 118.99(8)
C3 C2 C10 121.99(8)
C3 C2 C1 120.41(9)
C10 C2 C1 117.60(8)
O2 C1 O1 115.81(9)
O2 C1 C2 124.80(9)
O1 C1 C2 119.35(8)
O1 C9 C8 114.80(9)
O1 C9 C4 122.07(9)
C8 C9 C4 123.12(10)
C8 C7 C6 120.10(10)
C8 C7 H7 119.9
C6 C7 H7 119.9
C13 C3 C2 117.61(9)
C13 C3 C4 125.12(8)
C2 C3 C4 117.24(8)
C12 C13 C3 119.68(8)
C12 C13 C16 113.68(8)
C3 C13 C16 126.63(9)
O6 C16 C17 120.25(8)
O6 C16 C13 120.13(9)
C17 C16 C13 119.16(8)
C22 C17 C18 117.18(9)
C22 C17 C16 120.52(8)
C18 C17 C16 121.91(8)
C19 C18 C17 122.70(9)
C19 C18 N1 116.01(9)
C17 C18 N1 121.24(9)
C18 C19 C20 118.74(10)
C18 C19 H19 120.6
C20 C19 H19 120.6
C21 C20 C19 120.46(10)
C21 C20 H20 119.8
C19 C20 H20 119.8
C20 C21 C22 119.91(10)
C20 C21 H21 120.0
C22 C21 H21 120.0
C17 C22 C21 121.02(9)
C17 C22 H22 119.5
C21 C22 H22 119.5
O8 N1 O7 124.59(9)
O8 N1 C18 118.07(9)
O7 N1 C18 117.25(9)
C13 C12 C11 123.19(9)
C13 C12 H12 118.4
C11 C12 H12 118.4
C9 C4 C5 116.15(9)
C9 C4 C3 118.81(9)
C5 C4 C3 125.02(9)
C6 C5 C4 121.61(10)
C6 C5 H5 119.2
C4 C5 H5 119.2
C5 C6 C7 120.14(10)
C5 C6 H6 119.9
C7 C6 H6 119.9

loop_
_geom_bond_atom_site_label_1
_geom_bond_atom_site_label_2
_geom_bond_distance
O5 C14 1.3248(13)
O5 C15 1.4493(16)
O1 C1 1.3434(13)
O1 C9 1.3815(12)
C8 C7 1.3803(17)
C8 C9 1.3906(15)
C8 H8 0.9500
O2 C1 1.2281(12)
O6 C16 1.2165(11)
O7 N1 1.2250(12)
O8 N1 1.2227(13)
O3 C10 1.3384(11)
O3 H1 0.96(2)
O4 C14 1.1982(13)
C15 H15A 0.9800
C15 H15B 0.9800
C15 H15C 0.9800
C14 C11 1.4918(14)
C11 C12 1.3924(13)
C11 C10 1.4004(13)
C10 C2 1.4228(14)
C2 C3 1.4143(13)
C2 C1 1.4616(13)
C9 C4 1.3961(14)
C7 C6 1.3928(17)
C7 H7 0.9500
C3 C13 1.4100(13)
C3 C4 1.4648(14)
C13 C12 1.3894(14)
C13 C16 1.5070(13)
C16 C17 1.4965(13)
C17 C22 1.3949(13)
C17 C18 1.4023(13)
C18 C19 1.3794(15)
C18 N1 1.4772(13)
C19 C20 1.3907(16)
C19 H19 0.9500
C20 C21 1.3843(17)
C20 H20 0.9500
C21 C22 1.3969(15)
C21 H21 0.9500
C22 H22 0.9500
C12 H12 0.9500
C4 C5 1.4079(14)
C5 C6 1.3818(15)
C5 H5 0.9500
C6 H6 0.9500
